data_4507825
loop_
_publ_author_name
'Fan, Liming'
'Zhang, Xiutang'
'Sun, Zhong'
'Zhang, Wei'
'Ding, Yuanshuai'
'Fan, Weiliu'
'Sun, Liming'
'Zhao, Xian'
'Lei, Han'

_publ_section_title
;
 Ancillary Ligands Dependent Structural Diversity of A Series of
 Metal--Organic Frameworks Based on 3,5-Bis(3-carboxyphenyl)pyridine
;
_journal_issue 6
_journal_name_full 'Crystal Growth &amp; Design'
_journal_page_first 2462
_journal_paper_doi 10.1021/cg400172w
_journal_volume 13
_journal_year 2013
_chemical_formula_sum 'C33 H29 N5 Ni O6'
_chemical_formula_weight 650.32
_chemical_name_systematic
; 
 ? 
;
_space_group_IT_number 14
_symmetry_cell_setting monoclinic
_symmetry_space_group_name_Hall '-P 2ybc'
_symmetry_space_group_name_H-M 'P 1 21/c 1'
_atom_sites_solution_hydrogens geom
_atom_sites_solution_primary direct
_atom_sites_solution_secondary difmap
_audit_creation_method SHELXL-97
_cell_angle_alpha 90.00
_cell_angle_beta 98.161(4)
_cell_angle_gamma 90.00
_cell_formula_units_Z 4
_cell_length_a 10.741(2)
_cell_length_b 15.253(3)
_cell_length_c 19.025(4)
_cell_measurement_reflns_used 2396
_cell_measurement_temperature 296(2)
_cell_measurement_theta_max 21.95
_cell_measurement_theta_min 2.33
_cell_volume 3085.3(11)
_computing_cell_refinement 'SAINT-Plus (Bruker, 2001)'
_computing_data_collection 'APEX2 (Bruker, 2004)'
_computing_data_reduction SAINT-Plus
_computing_molecular_graphics 'SHELXTL (Sheldrick, 2008)'
_computing_publication_material SHELXTL
_computing_structure_refinement 'SHELXL97 (Sheldrick, 2008)'
_computing_structure_solution 'SHELXS97 (Sheldrick, 2008)'
_diffrn_ambient_temperature 296(2)
_diffrn_measured_fraction_theta_full 1.000
_diffrn_measured_fraction_theta_max 1.000
_diffrn_measurement_device_type 'Bruker APEXII CCD'
_diffrn_measurement_method '\f and \w scans'
_diffrn_radiation_monochromator graphite
_diffrn_radiation_source 'fine-focus sealed tube'
_diffrn_radiation_type MoK\a
_diffrn_radiation_wavelength 0.71073
_diffrn_reflns_av_R_equivalents 0.0695
_diffrn_reflns_av_sigmaI/netI 0.0785
_diffrn_reflns_limit_h_max 12
_diffrn_reflns_limit_h_min -12
_diffrn_reflns_limit_k_max 17
_diffrn_reflns_limit_k_min -18
_diffrn_reflns_limit_l_max 20
_diffrn_reflns_limit_l_min -22
_diffrn_reflns_number 15741
_diffrn_reflns_theta_full 25.00
_diffrn_reflns_theta_max 25.00
_diffrn_reflns_theta_min 1.92
_diffrn_standards_number 0
_exptl_absorpt_coefficient_mu 0.682
_exptl_absorpt_correction_T_max 0.9288
_exptl_absorpt_correction_T_min 0.7674
_exptl_absorpt_correction_type multi-scan
_exptl_absorpt_process_details '(SADABS; Bruker, 2001)'
_exptl_crystal_colour blue
_exptl_crystal_density_diffrn 1.400
_exptl_crystal_density_method 'not measured'
_exptl_crystal_description block
_exptl_crystal_F_000 1352
_exptl_crystal_size_max 0.41
_exptl_crystal_size_mid 0.14
_exptl_crystal_size_min 0.11
_refine_diff_density_max 0.568
_refine_diff_density_min -0.691
_refine_diff_density_rms 0.075
_refine_ls_extinction_method none
_refine_ls_goodness_of_fit_ref 0.997
_refine_ls_hydrogen_treatment mixed
_refine_ls_matrix_type full
_refine_ls_number_parameters 422
_refine_ls_number_reflns 5428
_refine_ls_number_restraints 6
_refine_ls_restrained_S_all 1.000
_refine_ls_R_factor_all 0.0816
_refine_ls_R_factor_gt 0.0508
_refine_ls_shift/su_max 0.001
_refine_ls_shift/su_mean 0.000
_refine_ls_structure_factor_coef Fsqd
_refine_ls_weighting_details 'calc w=1/[\s^2^(Fo^2^)+(0.0780P)^2^+0.1905P] where P=(Fo^2^+2Fc^2^)/3'
_refine_ls_weighting_scheme calc
_refine_ls_wR_factor_gt 0.1271
_refine_ls_wR_factor_ref 0.1473
_reflns_number_gt 3749
_reflns_number_total 5428
_reflns_threshold_expression I>2\s(I)
_cod_data_source_file cg400172w_si_007.cif
_cod_data_source_block z
_cod_depositor_comments
;
The following automatic conversions were performed:

'_symmetry_cell_setting' value 'Monoclinic' changed to 'monoclinic'
according to /home/saulius/struct/CIF-dictionaries/cif_core.dic
dictionary named 'cif_core.dic' version 2.3.1 from 2005-06-27.

Automatic conversion script
Id: cif_fix_values 1891 2012-01-12 08:04:46Z andrius 
;
_cod_original_cell_volume 3085.5(10)
_cod_original_sg_symbol_H-M P2(1)/c
_cod_database_code 4507825

loop_
_symmetry_equiv_pos_as_xyz
'x, y, z'
'-x, y+1/2, -z+1/2'
'-x, -y, -z'
'x, -y-1/2, z-1/2'

loop_
_atom_site_label
_atom_site_type_symbol
_atom_site_fract_x
_atom_site_fract_y
_atom_site_fract_z
_atom_site_U_iso_or_equiv
_atom_site_adp_type
_atom_site_occupancy
_atom_site_symmetry_multiplicity
_atom_site_calc_flag
_atom_site_refinement_flags
C1 C 0.7169(3) 0.4759(2) 0.05466(19) 0.0308(8) Uani 1 1 d .
H1 H 0.7782 0.4662 0.0256 0.037 Uiso 1 1 calc R
C2 C 0.6547(3) 0.5556(2) 0.04925(18) 0.0276(8) Uani 1 1 d .
C3 C 0.5618(3) 0.5664(2) 0.09242(19) 0.0313(8) Uani 1 1 d .
H3 H 0.5174 0.6189 0.0906 0.038 Uiso 1 1 calc R
C4 C 0.5340(3) 0.5013(2) 0.13779(18) 0.0291(8) Uani 1 1 d .
C5 C 0.6032(3) 0.4246(2) 0.13930(19) 0.0316(9) Uani 1 1 d .
H5 H 0.5856 0.3798 0.1696 0.038 Uiso 1 1 calc R
C6 C 0.4367(3) 0.5129(2) 0.18469(19) 0.0309(8) Uani 1 1 d .
C7 C 0.3510(3) 0.4481(2) 0.1940(2) 0.0386(9) Uani 1 1 d .
H7 H 0.3550 0.3943 0.1715 0.046 Uiso 1 1 calc R
C8 C 0.2590(4) 0.4627(3) 0.2368(2) 0.0433(10) Uani 1 1 d .
H8 H 0.1997 0.4193 0.2412 0.052 Uiso 1 1 calc R
C9 C 0.2544(4) 0.5407(3) 0.2729(2) 0.0398(10) Uani 1 1 d .
H9 H 0.1943 0.5494 0.3029 0.048 Uiso 1 1 calc R
C10 C 0.3403(3) 0.6063(2) 0.26403(18) 0.0322(8) Uani 1 1 d .
C11 C 0.4302(3) 0.5919(2) 0.22059(19) 0.0345(9) Uani 1 1 d .
H11 H 0.4880 0.6358 0.2151 0.041 Uiso 1 1 calc R
C12 C 0.3374(4) 0.6950(3) 0.30008(19) 0.0358(9) Uani 1 1 d .
C13 C 0.6868(3) 0.6249(2) 0.00057(18) 0.0283(8) Uani 1 1 d .
C14 C 0.5972(3) 0.6871(2) -0.02781(19) 0.0338(9) Uani 1 1 d .
H14 H 0.5161 0.6845 -0.0161 0.041 Uiso 1 1 calc R
C15 C 0.6276(3) 0.7518(3) -0.0726(2) 0.0394(10) Uani 1 1 d .
H15 H 0.5670 0.7922 -0.0913 0.047 Uiso 1 1 calc R
C16 C 0.7479(3) 0.7570(2) -0.0902(2) 0.0357(9) Uani 1 1 d .
H16 H 0.7685 0.8014 -0.1200 0.043 Uiso 1 1 calc R
C17 C 0.8375(3) 0.6960(2) -0.06335(18) 0.0289(8) Uani 1 1 d .
C18 C 0.8067(3) 0.6310(2) -0.01869(18) 0.0295(8) Uani 1 1 d .
H18 H 0.8674 0.5902 -0.0010 0.035 Uiso 1 1 calc R
C19 C 0.9668(3) 0.6998(2) -0.08327(19) 0.0315(8) Uani 1 1 d .
C20 C 0.7767(4) 0.2905(3) -0.0537(2) 0.0448(10) Uani 1 1 d .
H20 H 0.8228 0.3409 -0.0595 0.054 Uiso 1 1 calc R
C21 C 0.7207(4) 0.2384(3) -0.1070(2) 0.0491(11) Uani 1 1 d .
H21 H 0.7207 0.2465 -0.1554 0.059 Uiso 1 1 calc R
C22 C 0.6864(4) 0.1863(3) -0.0057(2) 0.0407(10) Uani 1 1 d .
H22 H 0.6566 0.1502 0.0276 0.049 Uiso 1 1 calc R
C23 C 0.5809(4) 0.1051(3) -0.1128(2) 0.0569(12) Uani 1 1 d .
H23A H 0.5963 0.0492 -0.0889 0.068 Uiso 1 1 calc R
H23B H 0.5984 0.0986 -0.1612 0.068 Uiso 1 1 calc R
C24 C 0.4453(4) 0.1310(3) -0.1135(2) 0.0467(11) Uani 1 1 d .
C25 C 0.3695(4) 0.0908(3) -0.0720(2) 0.0627(14) Uani 1 1 d .
H25 H 0.4010 0.0442 -0.0433 0.075 Uiso 1 1 calc R
C26 C 0.2468(4) 0.1174(4) -0.0713(2) 0.0635(14) Uani 1 1 d .
H26 H 0.1970 0.0891 -0.0421 0.076 Uiso 1 1 calc R
C27 C 0.1983(4) 0.1855(3) -0.1135(2) 0.0551(13) Uani 1 1 d .
C28 C 0.2736(5) 0.2259(3) -0.1559(3) 0.0590(12) Uani 1 1 d .
H28 H 0.2418 0.2726 -0.1844 0.071 Uiso 1 1 calc R
C29 C 0.3960(4) 0.1990(3) -0.1572(3) 0.0564(13) Uani 1 1 d .
H29 H 0.4451 0.2263 -0.1873 0.068 Uiso 1 1 calc R
C30 C 0.0629(4) 0.2136(4) -0.1156(3) 0.0703(16) Uani 1 1 d .
H30A H 0.0325 0.1950 -0.0724 0.084 Uiso 1 1 calc R
H30B H 0.0576 0.2770 -0.1182 0.084 Uiso 1 1 calc R
C31 C -0.0535(4) 0.2152(3) -0.2392(2) 0.0466(11) Uani 1 1 d .
H31 H -0.0380 0.2738 -0.2484 0.056 Uiso 1 1 calc R
C32 C -0.1171(4) 0.0838(3) -0.2511(2) 0.0549(12) Uani 1 1 d .
H32 H -0.1554 0.0329 -0.2704 0.066 Uiso 1 1 calc R
C33 C -0.0549(5) 0.0911(4) -0.1839(2) 0.0647(14) Uani 1 1 d .
H33 H -0.0417 0.0472 -0.1497 0.078 Uiso 1 1 calc R
N1 N 0.6940(3) 0.41204(19) 0.09918(15) 0.0300(7) Uani 1 1 d .
N2 N 0.7540(3) 0.2565(2) 0.01040(16) 0.0336(7) Uani 1 1 d .
N3 N 0.6650(3) 0.1724(2) -0.07578(17) 0.0403(8) Uani 1 1 d .
N4 N -0.0163(3) 0.1753(3) -0.17710(19) 0.0522(10) Uani 1 1 d .
N5 N -0.1151(3) 0.1609(2) -0.28574(16) 0.0393(8) Uani 1 1 d .
Ni1 Ni 0.81326(4) 0.30247(3) 0.11178(2) 0.02898(17) Uani 1 1 d .
O1 O 1.0061(2) 0.76910(17) -0.10861(14) 0.0403(7) Uani 1 1 d .
O2 O 1.0362(2) 0.63295(16) -0.07362(13) 0.0344(6) Uani 1 1 d .
O3 O 0.3932(3) 0.7558(2) 0.27531(16) 0.0531(8) Uani 1 1 d .
O4 O 0.2757(3) 0.69972(17) 0.35123(14) 0.0472(7) Uani 1 1 d .
O1W O 0.0357(5) 0.5447(3) 0.1142(3) 0.1150(17) Uani 1 1 d D
O2W O 0.9856(9) 0.0637(5) 0.0528(6) 0.224(4) Uani 1 1 d D
H4W H 0.928(2) 0.060(3) 0.0769(16) 0.021(10) Uiso 1 1 d D
H3W H 0.964(4) 0.081(6) 0.0120(16) 0.17(5) Uiso 1 1 d D
H1W H 0.091(4) 0.576(16) 0.137(11) 1.2(3) Uiso 1 1 d D
H2W H -0.019(18) 0.527(19) 0.138(11) 1.1(4) Uiso 1 1 d D

loop_
_atom_site_aniso_label
_atom_site_aniso_U_11
_atom_site_aniso_U_22
_atom_site_aniso_U_33
_atom_site_aniso_U_23
_atom_site_aniso_U_13
_atom_site_aniso_U_12
C1 0.0249(19) 0.034(2) 0.035(2) -0.0016(17) 0.0106(16) 0.0008(16)
C2 0.0244(18) 0.028(2) 0.031(2) -0.0031(16) 0.0059(15) 0.0019(15)
C3 0.0289(19) 0.0281(19) 0.039(2) -0.0034(17) 0.0107(16) 0.0004(16)
C4 0.0279(19) 0.0279(19) 0.033(2) -0.0074(16) 0.0090(15) -0.0003(16)
C5 0.030(2) 0.030(2) 0.037(2) -0.0019(16) 0.0117(16) -0.0007(16)
C6 0.030(2) 0.031(2) 0.034(2) 0.0029(16) 0.0117(16) 0.0045(16)
C7 0.040(2) 0.028(2) 0.051(2) -0.0032(18) 0.0188(19) -0.0007(18)
C8 0.038(2) 0.040(2) 0.055(3) 0.010(2) 0.019(2) -0.0018(19)
C9 0.040(2) 0.043(2) 0.040(2) 0.0031(19) 0.0200(18) 0.0070(19)
C10 0.034(2) 0.035(2) 0.030(2) -0.0006(17) 0.0096(16) 0.0056(17)
C11 0.034(2) 0.032(2) 0.040(2) -0.0024(17) 0.0114(17) 0.0007(17)
C12 0.037(2) 0.043(2) 0.028(2) -0.0057(18) 0.0077(17) 0.0121(19)
C13 0.0259(19) 0.032(2) 0.0277(19) -0.0034(16) 0.0072(15) 0.0011(16)
C14 0.0249(19) 0.039(2) 0.038(2) -0.0012(18) 0.0077(16) 0.0040(16)
C15 0.032(2) 0.038(2) 0.049(2) 0.0055(19) 0.0069(18) 0.0108(18)
C16 0.036(2) 0.032(2) 0.039(2) 0.0063(18) 0.0054(17) 0.0024(18)
C17 0.0284(19) 0.029(2) 0.0295(19) -0.0003(16) 0.0055(15) 0.0003(16)
C18 0.0273(19) 0.031(2) 0.031(2) -0.0008(16) 0.0064(15) 0.0050(16)
C19 0.029(2) 0.036(2) 0.031(2) 0.0008(17) 0.0068(16) 0.0015(18)
C20 0.053(3) 0.045(3) 0.038(2) 0.005(2) 0.014(2) -0.006(2)
C21 0.053(3) 0.059(3) 0.036(2) 0.003(2) 0.009(2) 0.000(2)
C22 0.039(2) 0.044(3) 0.039(2) 0.0017(19) 0.0093(18) -0.0023(19)
C23 0.055(3) 0.060(3) 0.054(3) -0.017(2) 0.003(2) -0.005(2)
C24 0.040(2) 0.049(3) 0.048(3) -0.011(2) -0.003(2) -0.010(2)
C25 0.051(3) 0.080(4) 0.054(3) 0.013(3) -0.006(2) -0.007(3)
C26 0.044(3) 0.100(4) 0.045(3) 0.008(3) 0.000(2) -0.016(3)
C27 0.044(3) 0.078(4) 0.040(3) -0.017(3) -0.004(2) -0.004(3)
C28 0.057(3) 0.054(3) 0.062(3) 0.001(2) -0.003(2) -0.001(2)
C29 0.053(3) 0.056(3) 0.060(3) -0.004(2) 0.010(2) -0.019(2)
C30 0.047(3) 0.112(4) 0.048(3) -0.029(3) -0.005(2) 0.003(3)
C31 0.040(2) 0.055(3) 0.044(3) -0.006(2) 0.004(2) 0.000(2)
C32 0.056(3) 0.054(3) 0.051(3) 0.011(2) -0.006(2) -0.007(2)
C33 0.068(3) 0.076(4) 0.048(3) 0.017(3) -0.001(2) 0.002(3)
N1 0.0265(16) 0.0310(17) 0.0342(17) -0.0024(14) 0.0099(13) 0.0007(13)
N2 0.0309(17) 0.0347(18) 0.0370(18) 0.0033(15) 0.0109(14) 0.0017(15)
N3 0.0341(19) 0.046(2) 0.041(2) -0.0089(16) 0.0056(15) -0.0014(16)
N4 0.039(2) 0.075(3) 0.042(2) -0.004(2) 0.0015(16) 0.0023(19)
N5 0.0377(19) 0.049(2) 0.0312(18) -0.0023(16) 0.0055(15) -0.0029(16)
Ni1 0.0262(3) 0.0302(3) 0.0326(3) 0.0028(2) 0.01151(19) 0.0003(2)
O1 0.0386(15) 0.0374(15) 0.0481(17) 0.0095(13) 0.0170(13) -0.0015(13)
O2 0.0273(13) 0.0333(14) 0.0446(16) 0.0051(12) 0.0117(11) 0.0034(12)
O3 0.064(2) 0.0433(18) 0.0572(19) -0.0191(15) 0.0258(16) -0.0094(16)
O4 0.0593(19) 0.0501(18) 0.0365(16) -0.0022(13) 0.0217(14) 0.0184(15)
O1W 0.125(4) 0.078(3) 0.127(4) 0.034(3) -0.037(3) -0.012(3)
O2W 0.403(15) 0.096(5) 0.182(9) -0.014(6) 0.080(8) -0.004(7)

loop_
_atom_type_symbol
_atom_type_description
_atom_type_scat_dispersion_real
_atom_type_scat_dispersion_imag
_atom_type_scat_source
C C 0.0033 0.0016 'International Tables Vol C Tables 4.2.6.8 and 6.1.1.4'
H H 0.0000 0.0000 'International Tables Vol C Tables 4.2.6.8 and 6.1.1.4'
N N 0.0061 0.0033 'International Tables Vol C Tables 4.2.6.8 and 6.1.1.4'
O O 0.0106 0.0060 'International Tables Vol C Tables 4.2.6.8 and 6.1.1.4'
Ni Ni 0.3393 1.1124 'International Tables Vol C Tables 4.2.6.8 and 6.1.1.4'

loop_
_geom_angle_atom_site_label_1
_geom_angle_atom_site_label_2
_geom_angle_atom_site_label_3
_geom_angle
_geom_angle_site_symmetry_1
_geom_angle_site_symmetry_3
N1 C1 C2 123.9(3) . .
N1 C1 H1 118.1 . .
C2 C1 H1 118.1 . .
C1 C2 C3 116.1(3) . .
C1 C2 C13 121.5(3) . .
C3 C2 C13 122.4(3) . .
C4 C3 C2 121.5(3) . .
C4 C3 H3 119.2 . .
C2 C3 H3 119.2 . .
C3 C4 C5 117.4(3) . .
C3 C4 C6 121.8(3) . .
C5 C4 C6 120.9(3) . .
N1 C5 C4 122.9(3) . .
N1 C5 H5 118.6 . .
C4 C5 H5 118.6 . .
C7 C6 C11 118.5(3) . .
C7 C6 C4 122.2(3) . .
C11 C6 C4 119.3(3) . .
C6 C7 C8 120.4(4) . .
C6 C7 H7 119.8 . .
C8 C7 H7 119.8 . .
C9 C8 C7 120.7(4) . .
C9 C8 H8 119.7 . .
C7 C8 H8 119.7 . .
C8 C9 C10 119.4(3) . .
C8 C9 H9 120.3 . .
C10 C9 H9 120.3 . .
C11 C10 C9 119.6(3) . .
C11 C10 C12 118.3(3) . .
C9 C10 C12 122.1(3) . .
C10 C11 C6 121.5(4) . .
C10 C11 H11 119.3 . .
C6 C11 H11 119.3 . .
O3 C12 O4 126.3(4) . .
O3 C12 C10 117.1(3) . .
O4 C12 C10 116.6(4) . .
C18 C13 C14 117.6(3) . .
C18 C13 C2 121.3(3) . .
C14 C13 C2 121.1(3) . .
C15 C14 C13 120.9(3) . .
C15 C14 H14 119.6 . .
C13 C14 H14 119.6 . .
C14 C15 C16 120.3(3) . .
C14 C15 H15 119.8 . .
C16 C15 H15 119.8 . .
C15 C16 C17 119.9(4) . .
C15 C16 H16 120.1 . .
C17 C16 H16 120.1 . .
C18 C17 C16 119.7(3) . .
C18 C17 C19 119.9(3) . .
C16 C17 C19 120.3(3) . .
C17 C18 C13 121.6(3) . .
C17 C18 H18 119.2 . .
C13 C18 H18 119.2 . .
O1 C19 O2 120.8(3) . .
O1 C19 C17 120.2(3) . .
O2 C19 C17 119.0(3) . .
O1 C19 Ni1 63.25(19) . 3_765
O2 C19 Ni1 57.51(17) . 3_765
C17 C19 Ni1 176.3(3) . 3_765
C21 C20 N2 109.0(4) . .
C21 C20 H20 125.5 . .
N2 C20 H20 125.5 . .
N3 C21 C20 106.5(4) . .
N3 C21 H21 126.7 . .
C20 C21 H21 126.7 . .
N2 C22 N3 112.1(4) . .
N2 C22 H22 124.0 . .
N3 C22 H22 124.0 . .
N3 C23 C24 110.3(3) . .
N3 C23 H23A 109.6 . .
C24 C23 H23A 109.6 . .
N3 C23 H23B 109.6 . .
C24 C23 H23B 109.6 . .
H23A C23 H23B 108.1 . .
C25 C24 C29 118.5(4) . .
C25 C24 C23 122.3(4) . .
C29 C24 C23 119.2(4) . .
C24 C25 C26 121.7(5) . .
C24 C25 H25 119.2 . .
C26 C25 H25 119.2 . .
C27 C26 C25 120.1(5) . .
C27 C26 H26 120.0 . .
C25 C26 H26 120.0 . .
C28 C27 C26 118.7(4) . .
C28 C27 C30 120.3(5) . .
C26 C27 C30 121.0(5) . .
C27 C28 C29 121.4(5) . .
C27 C28 H28 119.3 . .
C29 C28 H28 119.3 . .
C28 C29 C24 119.7(5) . .
C28 C29 H29 120.2 . .
C24 C29 H29 120.2 . .
N4 C30 C27 110.8(4) . .
N4 C30 H30A 109.5 . .
C27 C30 H30A 109.5 . .
N4 C30 H30B 109.5 . .
C27 C30 H30B 109.5 . .
H30A C30 H30B 108.1 . .
N5 C31 N4 111.4(4) . .
N5 C31 H31 124.3 . .
N4 C31 H31 124.3 . .
N5 C32 C33 110.3(4) . .
N5 C32 H32 124.8 . .
C33 C32 H32 124.8 . .
N4 C33 C32 105.8(4) . .
N4 C33 H33 127.1 . .
C32 C33 H33 127.1 . .
C5 N1 C1 118.3(3) . .
C5 N1 Ni1 122.2(2) . .
C1 N1 Ni1 119.2(2) . .
C22 N2 C20 105.2(3) . .
C22 N2 Ni1 125.8(3) . .
C20 N2 Ni1 129.0(3) . .
C22 N3 C21 107.2(3) . .
C22 N3 C23 126.3(4) . .
C21 N3 C23 125.9(4) . .
C31 N4 C33 107.4(4) . .
C31 N4 C30 126.1(5) . .
C33 N4 C30 126.2(4) . .
C31 N5 C32 105.1(4) . .
C31 N5 Ni1 123.1(3) . 4_465
C32 N5 Ni1 131.8(3) . 4_465
O4 Ni1 N2 87.90(12) 2_645 .
O4 Ni1 N5 90.72(12) 2_645 4_666
N2 Ni1 N5 174.63(12) . 4_666
O4 Ni1 N1 110.31(12) 2_645 .
N2 Ni1 N1 93.53(11) . .
N5 Ni1 N1 91.81(12) 4_666 .
O4 Ni1 O2 155.39(11) 2_645 3_765
N2 Ni1 O2 89.25(11) . 3_765
N5 Ni1 O2 89.85(11) 4_666 3_765
N1 Ni1 O2 94.26(10) . 3_765
O4 Ni1 O1 94.95(11) 2_645 3_765
N2 Ni1 O1 87.85(11) . 3_765
N5 Ni1 O1 87.10(11) 4_666 3_765
N1 Ni1 O1 154.73(11) . 3_765
O2 Ni1 O1 60.51(9) 3_765 3_765
O4 Ni1 C19 125.15(12) 2_645 3_765
N2 Ni1 C19 88.17(11) . 3_765
N5 Ni1 C19 88.38(12) 4_666 3_765
N1 Ni1 C19 124.53(12) . 3_765
O2 Ni1 C19 30.29(10) 3_765 3_765
O1 Ni1 C19 30.22(10) 3_765 3_765
C19 O1 Ni1 86.5(2) . 3_765
C19 O2 Ni1 92.2(2) . 3_765
C12 O4 Ni1 130.1(3) . 2_655
H1W O1W H2W 114(4) . .
H4W O2W H3W 114.6(2) . .

loop_
_geom_bond_atom_site_label_1
_geom_bond_atom_site_label_2
_geom_bond_distance
_geom_bond_site_symmetry_2
C1 N1 1.336(4) .
C1 C2 1.384(5) .
C1 H1 0.9300 .
C2 C3 1.390(5) .
C2 C13 1.478(5) .
C3 C4 1.377(5) .
C3 H3 0.9300 .
C4 C5 1.384(5) .
C4 C6 1.478(5) .
C5 N1 1.335(4) .
C5 H5 0.9300 .
C6 C7 1.380(5) .
C6 C11 1.391(5) .
C7 C8 1.384(5) .
C7 H7 0.9300 .
C8 C9 1.379(5) .
C8 H8 0.9300 .
C9 C10 1.386(5) .
C9 H9 0.9300 .
C10 C11 1.375(5) .
C10 C12 1.520(5) .
C11 H11 0.9300 .
C12 O3 1.233(5) .
C12 O4 1.254(4) .
C13 C18 1.391(5) .
C13 C14 1.404(5) .
C14 C15 1.373(5) .
C14 H14 0.9300 .
C15 C16 1.382(5) .
C15 H15 0.9300 .
C16 C17 1.383(5) .
C16 H16 0.9300 .
C17 C18 1.377(5) .
C17 C19 1.491(5) .
C18 H18 0.9300 .
C19 O1 1.260(4) .
C19 O2 1.261(4) .
C19 Ni1 2.498(4) 3_765
C20 C21 1.360(6) .
C20 N2 1.378(5) .
C20 H20 0.9300 .
C21 N3 1.351(5) .
C21 H21 0.9300 .
C22 N2 1.306(5) .
C22 N3 1.337(5) .
C22 H22 0.9300 .
C23 N3 1.477(5) .
C23 C24 1.508(6) .
C23 H23A 0.9700 .
C23 H23B 0.9700 .
C24 C25 1.358(6) .
C24 C29 1.386(6) .
C25 C26 1.381(6) .
C25 H25 0.9300 .
C26 C27 1.370(7) .
C26 H26 0.9300 .
C27 C28 1.367(7) .
C27 C30 1.511(6) .
C28 C29 1.381(6) .
C28 H28 0.9300 .
C29 H29 0.9300 .
C30 N4 1.466(5) .
C30 H30A 0.9700 .
C30 H30B 0.9700 .
C31 N5 1.320(5) .
C31 N4 1.339(5) .
C31 H31 0.9300 .
C32 N5 1.349(5) .
C32 C33 1.360(6) .
C32 H32 0.9300 .
C33 N4 1.350(6) .
C33 H33 0.9300 .
N1 Ni1 2.099(3) .
N2 Ni1 2.066(3) .
N5 Ni1 2.069(3) 4_465
Ni1 O4 2.014(3) 2_645
Ni1 N5 2.069(3) 4_666
Ni1 O2 2.108(2) 3_765
Ni1 O1 2.235(3) 3_765
Ni1 C19 2.498(4) 3_765
O1 Ni1 2.235(3) 3_765
O2 Ni1 2.108(2) 3_765
O4 Ni1 2.014(3) 2_655
O1W H1W 0.83(5) .
O1W H2W 0.83(4) .
O2W H4W 0.8201(11) .
O2W H3W 0.8201(11) .
